data_4327274
loop_
_publ_author_name
'Ajay K. Sah'
'Tomoaki Tanase'
'Masahiro Mikuriya'

_publ_contact_author_email tanase`cc.nara-wu.ac.jp
_publ_contact_author_fax '+81 742-20-3399'
_publ_contact_author_name 'Tomoaki Tanase'
_publ_contact_author_phone '+81 742-20-3399'
_publ_section_title
;
 Tri- and Tetranuclear Copper(II) Complexes Consisting of Mononuclear
 Cu(II) Chiral Building Blocks with a Sugar-Derived Schiff's Base Ligand
;
_journal_name_full 'Inorganic Chemistry'
_journal_page_first 2083
_journal_page_last 2092
_journal_paper_doi 10.1021/ic051862+
_journal_volume 45
_journal_year 2006
_chemical_absolute_configuration 'CHOOSE rm ad rmad syn or unk'
_chemical_formula_moiety 'C82 H110 Cl6 Cu4 N6 O25 '
_chemical_formula_sum 'C82 H110 Cl6 Cu4 N6 O25'
_chemical_formula_weight 2046.70
_space_group_IT_number 4
_symmetry_cell_setting monoclinic
_symmetry_Int_Tables_number 4
_symmetry_space_group_name_Hall 'P 2yb'
_symmetry_space_group_name_H-M 'P 1 21 1'
_cell_angle_alpha 90.0000
_cell_angle_beta 100.4192(16)
_cell_angle_gamma 90.0000
_cell_formula_units_Z 2
_cell_length_a 12.7676(13)
_cell_length_b 16.6577(14)
_cell_length_c 22.081(2)
_cell_measurement_reflns_used 10102
_cell_measurement_temperature 153.1
_cell_measurement_theta_max 27.5
_cell_measurement_theta_min 3.1
_cell_volume 4618.7(7)
_computing_cell_refinement CrystalClear
_computing_data_collection CrystalClear
_computing_data_reduction CrystalStructure
_computing_molecular_graphics 'ORTEP-II, Mercury 1.4'
_computing_publication_material 'CrystalStructure 3.7.0'
_computing_structure_refinement CRYSTALS
_computing_structure_solution SIR97
_diffrn_detector_area_resol_mean 7.31
_diffrn_measured_fraction_theta_full 0.860
_diffrn_measured_fraction_theta_max 0.826
_diffrn_measurement_device_type 'Rigaku Mercury'
_diffrn_measurement_method \w
_diffrn_radiation_type 'Mo K\a'
_diffrn_radiation_wavelength 0.71070
_diffrn_reflns_limit_h_max 16
_diffrn_reflns_limit_h_min -16
_diffrn_reflns_limit_k_max 21
_diffrn_reflns_limit_k_min -21
_diffrn_reflns_limit_l_max 27
_diffrn_reflns_limit_l_min -28
_diffrn_reflns_number 36312
_diffrn_reflns_theta_full 26.00
_diffrn_reflns_theta_max 27.48
_exptl_absorpt_coefficient_mu 1.157
_exptl_absorpt_correction_T_max 0.912
_exptl_absorpt_correction_T_min 0.804
_exptl_absorpt_correction_type multi-scan
_exptl_absorpt_process_details 'Jacobson, R. (1998) Private communication'
_exptl_crystal_colour green
_exptl_crystal_density_diffrn 1.472
_exptl_crystal_description prism
_exptl_crystal_F_000 2124.00
_exptl_crystal_size_max 0.30
_exptl_crystal_size_mid 0.20
_exptl_crystal_size_min 0.08
_refine_diff_density_max 1.57
_refine_diff_density_min -1.07
_refine_ls_abs_structure_details 'Flack, H. D. (1983), Acta Cryst. A39, 876-881.  966 Friedel Pairs'
_refine_ls_abs_structure_Flack 0.00(2)
_refine_ls_extinction_coef -454(90)
_refine_ls_extinction_method 'Larson (1970) Crystallographic Computing eq. 22'
_refine_ls_goodness_of_fit_ref 1.138
_refine_ls_hydrogen_treatment mixed
_refine_ls_number_parameters 780
_refine_ls_number_reflns 7290
_refine_ls_R_factor_gt 0.0604
_refine_ls_shift/su_max 0.1096
_refine_ls_structure_factor_coef F
_refine_ls_weighting_details 'w = 1/[0.0010Fo^2^ + 3.0000\s(Fo^2^) + 0.5000]'
_refine_ls_weighting_scheme calc
_refine_ls_wR_factor_ref 0.0734
_reflns_number_gt 7278
_reflns_number_total 9063
_reflns_threshold_expression F^2^>2.0\s(F^2^)
_cod_data_source_file ic0518622Bsi20051027_041727_8.cif
_cod_data_source_block '_[Cu4(L1)4].2CH3CN.2CHCl3.H2O_(complex8)'
_cod_original_cell_volume 4618.6(8)
_cod_original_formula_sum 'C82 H110 Cl6 Cu4 N6 O25 '
_cod_database_code 4327274

loop_
_symmetry_equiv_pos_site_id
_symmetry_equiv_pos_as_xyz
1 +X,+Y,+Z
2 -X,1/2+Y,-Z

loop_
_atom_site_label
_atom_site_type_symbol
_atom_site_fract_x
_atom_site_fract_y
_atom_site_fract_z
_atom_site_U_iso_or_equiv
_atom_site_adp_type
_atom_site_occupancy
_atom_site_symmetry_multiplicity
_atom_site_calc_flag
_atom_site_refinement_flags
Cu(1) Cu -0.11822(9) 0.28147(9) 0.21152(5) 0.0192(2) Uani 1.00 1 d .
Cu(2) Cu 0.08964(8) 0.15591(9) 0.18699(5) 0.0174(2) Uani 1.00 1 d .
Cu(3) Cu 0.12480(9) 0.35149(9) 0.29822(5) 0.0191(2) Uani 1.00 1 d .
Cu(4) Cu 0.05808(8) 0.15964(9) 0.34043(5) 0.0180(2) Uani 1.00 1 d .
Cl(1) Cl -0.3543(4) 0.1930(2) 0.50848(18) 0.0759(13) Uani 1.00 1 d .
Cl(2) Cl -0.4523(4) 0.3120(3) 0.5727(3) 0.107(2) Uani 1.00 1 d .
Cl(3) Cl -0.3231(4) 0.1901(3) 0.6411(2) 0.0969(17) Uani 1.00 1 d .
Cl(4) Cl -0.6656(4) -0.9708(3) -0.2733(3) 0.123(2) Uani 1.00 1 d .
Cl(5) Cl -0.5688(9) -0.9599(6) -0.1386(4) 0.188(4) Uani 1.00 1 d .
Cl(6) Cl -0.6379(9) -0.8205(5) -0.2055(5) 0.198(4) Uani 1.00 1 d .
O(1) O -0.2240(4) 0.2471(4) 0.1433(2) 0.0247(17) Uani 1.00 1 d .
O(2) O -0.0234(4) 0.3213(4) 0.2863(2) 0.0221(16) Uani 1.00 1 d .
O(3) O 0.0722(5) 0.4080(4) 0.3913(3) 0.0303(19) Uani 1.00 1 d .
O(4) O -0.0498(5) 0.3920(4) 0.4948(3) 0.0306(19) Uani 1.00 1 d .
O(5) O -0.2536(4) 0.3579(4) 0.3563(2) 0.0240(16) Uani 1.00 1 d .
O(6) O -0.2185(6) 0.3897(5) 0.5226(3) 0.040(2) Uani 1.00 1 d .
O(7) O 0.1910(5) 0.0685(3) 0.2038(2) 0.0209(16) Uani 1.00 1 d .
O(8) O -0.0017(5) 0.2503(3) 0.1714(3) 0.0227(17) Uani 1.00 1 d .
O(9) O -0.0712(5) 0.4164(4) 0.1617(2) 0.0232(17) Uani 1.00 1 d .
O(10) O -0.0161(5) 0.4936(4) 0.0505(2) 0.0254(17) Uani 1.00 1 d .
O(11) O 0.1825(4) 0.3321(3) 0.0790(2) 0.0204(16) Uani 1.00 1 d .
O(12) O 0.1069(5) 0.5098(4) -0.0151(3) 0.0267(18) Uani 1.00 1 d .
O(13) O 0.0946(4) 0.4551(4) 0.2589(2) 0.0230(17) Uani 1.00 1 d .
O(14) O 0.1570(5) 0.2422(4) 0.3258(3) 0.0231(17) Uani 1.00 1 d .
O(15) O 0.2275(5) 0.0808(4) 0.3345(3) 0.0235(17) Uani 1.00 1 d .
O(16) O 0.4632(5) 0.0666(4) 0.3670(3) 0.0302(19) Uani 1.00 1 d .
O(17) O 0.4351(4) 0.2772(4) 0.3160(3) 0.0266(17) Uani 1.00 1 d .
O(18) O 0.6309(5) 0.1193(4) 0.3636(3) 0.0316(19) Uani 1.00 1 d .
O(19) O 0.0994(5) 0.1722(4) 0.4278(2) 0.0249(17) Uani 1.00 1 d .
O(20) O 0.0114(4) 0.1324(3) 0.2519(2) 0.0194(15) Uani 1.00 1 d .
O(21) O -0.0350(5) 0.0367(4) 0.1436(3) 0.0294(19) Uani 1.00 1 d .
O(22) O -0.2242(5) -0.0668(4) 0.1375(3) 0.0307(19) Uani 1.00 1 d .
O(23) O -0.1719(5) -0.0093(4) 0.3001(2) 0.0227(17) Uani 1.00 1 d .
O(24) O -0.3357(5) -0.1407(5) 0.1900(3) 0.037(2) Uani 1.00 1 d .
O(25) O 0.5427(14) 0.6775(12) 0.2782(8) 0.144(6) Uiso 1.00 1 d .
N(1) N -0.2294(5) 0.3068(5) 0.2580(3) 0.022(2) Uani 1.00 1 d .
N(2) N 0.1717(5) 0.2069(4) 0.1315(3) 0.0183(18) Uani 1.00 1 d .
N(3) N 0.2779(5) 0.3611(4) 0.3010(3) 0.0206(19) Uani 1.00 1 d .
N(4) N -0.0640(5) 0.0968(5) 0.3507(3) 0.022(2) Uani 1.00 1 d .
N(5) N -0.2963(11) -0.0402(8) -0.4393(6) 0.068(3) Uiso 1.00 1 d .
N(6) N 0.7067(10) 0.6369(9) 0.0283(6) 0.070(3) Uiso 1.00 1 d .
C(1) C -0.1860(7) 0.3168(5) 0.3221(4) 0.0198(19) Uiso 1.00 1 d .
C(2) C -0.0805(6) 0.3609(5) 0.3257(3) 0.0188(17) Uiso 1.00 1 d .
C(3) C -0.0210(7) 0.3630(5) 0.3921(4) 0.0220(19) Uiso 1.00 1 d .
C(4) C -0.0941(7) 0.4001(6) 0.4306(4) 0.027(2) Uiso 1.00 1 d .
C(5) C -0.2020(7) 0.3556(6) 0.4205(4) 0.0253(19) Uiso 1.00 1 d .
C(6) C -0.2723(8) 0.3962(7) 0.4589(5) 0.036(2) Uiso 1.00 1 d .
C(7) C -0.1146(8) 0.4265(7) 0.5329(5) 0.036(2) Uiso 1.00 1 d .
C(8) C -0.0671(11) 0.4092(9) 0.5988(6) 0.051(3) Uiso 1.00 1 d .
C(9) C -0.3269(7) 0.3237(5) 0.2349(4) 0.025(2) Uiso 1.00 1 d .
C(10) C -0.3750(7) 0.3143(5) 0.1721(4) 0.0232(19) Uiso 1.00 1 d .
C(11) C -0.3203(7) 0.2740(6) 0.1278(4) 0.0240(19) Uiso 1.00 1 d .
C(12) C -0.3784(7) 0.2616(5) 0.0670(4) 0.024(2) Uiso 1.00 1 d .
C(13) C -0.4810(7) 0.2938(6) 0.0520(4) 0.028(2) Uiso 1.00 1 d .
C(14) C -0.5313(8) 0.3344(6) 0.0932(5) 0.033(2) Uiso 1.00 1 d .
C(15) C -0.4801(8) 0.3428(6) 0.1532(4) 0.032(2) Uiso 1.00 1 d .
C(16) C -0.3318(8) 0.2109(6) 0.0200(5) 0.032(2) Uiso 1.00 1 d .
C(17) C -0.4046(10) 0.2101(8) -0.0447(5) 0.048(3) Uiso 1.00 1 d .
C(18) C -0.2250(9) 0.2439(7) 0.0109(5) 0.043(2) Uiso 1.00 1 d .
C(19) C -0.3191(9) 0.1253(7) 0.0432(5) 0.042(2) Uiso 1.00 1 d .
C(20) C 0.1161(6) 0.2749(5) 0.1016(3) 0.0157(16) Uiso 1.00 1 d .
C(21) C 0.0551(7) 0.3128(5) 0.1478(4) 0.0208(19) Uiso 1.00 1 d .
C(22) C -0.0175(7) 0.3780(5) 0.1172(4) 0.0189(18) Uiso 1.00 1 d .
C(23) C 0.0495(7) 0.4360(5) 0.0870(4) 0.0213(19) Uiso 1.00 1 d .
C(24) C 0.1140(7) 0.3908(5) 0.0461(4) 0.0212(19) Uiso 1.00 1 d .
C(25) C 0.1805(8) 0.4511(6) 0.0175(4) 0.028(2) Uiso 1.00 1 d .
C(26) C 0.0459(8) 0.5483(6) 0.0248(4) 0.027(2) Uiso 1.00 1 d .
C(27) C -0.0254(9) 0.6075(7) -0.0140(5) 0.041(2) Uiso 1.00 1 d .
C(28) C 0.2701(7) 0.1903(5) 0.1276(4) 0.0210(19) Uiso 1.00 1 d .
C(29) C 0.3279(7) 0.1210(6) 0.1524(4) 0.024(2) Uiso 1.00 1 d .
C(30) C 0.2806(7) 0.0581(5) 0.1833(4) 0.024(2) Uiso 1.00 1 d .
C(31) C 0.3362(7) -0.0171(6) 0.1907(4) 0.026(2) Uiso 1.00 1 d .
C(32) C 0.4363(8) -0.0227(6) 0.1777(4) 0.031(2) Uiso 1.00 1 d .
C(33) C 0.4852(9) 0.0444(7) 0.1543(5) 0.035(2) Uiso 1.00 1 d .
C(34) C 0.4288(8) 0.1123(6) 0.1388(4) 0.030(2) Uiso 1.00 1 d .
C(35) C 0.2828(8) -0.0940(6) 0.2092(4) 0.032(2) Uiso 1.00 1 d .
C(36) C 0.2456(9) -0.0889(7) 0.2702(5) 0.037(2) Uiso 1.00 1 d .
C(37) C 0.3569(9) -0.1673(7) 0.2147(5) 0.044(2) Uiso 1.00 1 d .
C(38) C 0.1836(9) -0.1105(8) 0.1578(5) 0.045(2) Uiso 1.00 1 d .
C(39) C 0.3330(7) 0.2921(5) 0.3319(4) 0.0229(19) Uiso 1.00 1 d .
C(40) C 0.2577(7) 0.2200(5) 0.3147(4) 0.0193(18) Uiso 1.00 1 d .
C(41) C 0.3010(6) 0.1451(5) 0.3496(4) 0.0199(18) Uiso 1.00 1 d .
C(42) C 0.4114(7) 0.1323(5) 0.3331(4) 0.0216(19) Uiso 1.00 1 d .
C(43) C 0.4800(7) 0.2074(5) 0.3495(4) 0.0227(19) Uiso 1.00 1 d .
C(44) C 0.5882(7) 0.1910(6) 0.3327(4) 0.027(2) Uiso 1.00 1 d .
C(45) C 0.5622(7) 0.0530(6) 0.3497(4) 0.026(2) Uiso 1.00 1 d .
C(46) C 0.6138(9) -0.0198(7) 0.3846(5) 0.040(2) Uiso 1.00 1 d .
C(47) C 0.3235(8) 0.4151(6) 0.2734(4) 0.027(2) Uiso 1.00 1 d .
C(48) C 0.2714(7) 0.4863(6) 0.2442(4) 0.027(2) Uiso 1.00 1 d .
C(49) C 0.1628(7) 0.5062(5) 0.2440(4) 0.023(2) Uiso 1.00 1 d .
C(50) C 0.1285(7) 0.5856(6) 0.2225(4) 0.025(2) Uiso 1.00 1 d .
C(51) C 0.1947(9) 0.6320(7) 0.1963(5) 0.035(2) Uiso 1.00 1 d .
C(52) C 0.3040(9) 0.6089(7) 0.1929(5) 0.038(2) Uiso 1.00 1 d .
C(53) C 0.3393(9) 0.5377(7) 0.2175(5) 0.039(2) Uiso 1.00 1 d .
C(54) C 0.0193(8) 0.6237(6) 0.2263(4) 0.029(2) Uiso 1.00 1 d .
C(55) C -0.0473(9) 0.6380(7) 0.1613(5) 0.043(2) Uiso 1.00 1 d .
C(56) C -0.0522(8) 0.5755(6) 0.2623(4) 0.031(2) Uiso 1.00 1 d .
C(57) C 0.0381(9) 0.7050(7) 0.2602(5) 0.040(2) Uiso 1.00 1 d .
C(58) C -0.1227(7) 0.0673(6) 0.2932(4) 0.024(2) Uiso 1.00 1 d .
C(59) C -0.0456(6) 0.0591(5) 0.2498(4) 0.0170(18) Uiso 1.00 1 d .
C(60) C -0.1087(7) 0.0400(6) 0.1855(4) 0.025(2) Uiso 1.00 1 d .
C(61) C -0.1606(7) -0.0412(5) 0.1936(4) 0.0215(19) Uiso 1.00 1 d .
C(62) C -0.2324(7) -0.0334(6) 0.2423(4) 0.026(2) Uiso 1.00 1 d .
C(63) C -0.2781(9) -0.1142(7) 0.2494(5) 0.037(2) Uiso 1.00 1 d .
C(64) C -0.2660(8) -0.1453(7) 0.1463(4) 0.034(2) Uiso 1.00 1 d .
C(65) C -0.3342(10) -0.1710(8) 0.0872(5) 0.050(3) Uiso 1.00 1 d .
C(66) C -0.0999(7) 0.0863(6) 0.4013(4) 0.024(2) Uiso 1.00 1 d .
C(67) C -0.0508(7) 0.1129(6) 0.4601(4) 0.025(2) Uiso 1.00 1 d .
C(68) C 0.0493(6) 0.1559(7) 0.4716(4) 0.0241(18) Uiso 1.00 1 d .
C(69) C 0.0930(8) 0.1771(6) 0.5345(4) 0.029(2) Uiso 1.00 1 d .
C(70) C 0.0350(8) 0.1599(8) 0.5785(5) 0.039(2) Uiso 1.00 1 d .
C(71) C -0.0637(9) 0.1173(7) 0.5674(5) 0.043(2) Uiso 1.00 1 d .
C(72) C -0.1058(9) 0.0950(7) 0.5091(5) 0.036(2) Uiso 1.00 1 d .
C(73) C 0.2021(8) 0.2167(6) 0.5492(5) 0.033(2) Uiso 1.00 1 d .
C(74) C 0.2074(9) 0.2938(7) 0.5112(5) 0.039(2) Uiso 1.00 1 d .
C(75) C 0.2872(8) 0.1561(8) 0.5374(5) 0.042(2) Uiso 1.00 1 d .
C(76) C 0.2306(11) 0.2420(9) 0.6177(6) 0.055(3) Uiso 1.00 1 d .
C(77) C -0.3414(11) 0.2510(9) 0.5762(6) 0.059(3) Uiso 1.00 1 d .
C(78) C -0.644(2) -0.9137(19) -0.1878(13) 0.128(8) Uiso 1.00 1 d .
C(79) C -0.483(3) 0.010(2) -0.4441(19) 0.211(17) Uiso 1.00 1 d .
C(80) C -0.3712(17) -0.0190(12) -0.4357(9) 0.083(5) Uiso 1.00 1 d .
C(81) C 0.7022(16) 0.5739(13) 0.0211(9) 0.085(5) Uiso 1.00 1 d .
C(82) C 0.709(2) 0.4860(17) 0.0008(12) 0.123(8) Uiso 1.00 1 d .
H(1) H 0.1137 0.4100 0.4297 0.038 Uiso 1.00 1 c R
H(2) H -0.0662 0.4747 0.1575 0.038 Uiso 1.00 1 c R
H(3) H 0.2201 0.0687 0.2894 0.038 Uiso 1.00 1 c R
H(4) H -0.0234 0.1015 0.1383 0.038 Uiso 1.00 1 c R
H(5) H -0.1205 0.4828 0.5261 0.043 Uiso 1.00 1 c R
H(6) H -0.0953 0.3601 0.6108 0.061 Uiso 1.00 1 c R
H(7) H -0.0848 0.4515 0.6240 0.061 Uiso 1.00 1 c R
H(8) H 0.0081 0.4050 0.6035 0.061 Uiso 1.00 1 c R
H(9) H -0.5184 0.2871 0.0110 0.033 Uiso 1.00 1 c R
H(10) H -0.6003 0.3566 0.0802 0.040 Uiso 1.00 1 c R
H(11) H -0.5157 0.3679 0.1824 0.038 Uiso 1.00 1 c R
H(12) H -0.4537 0.1668 -0.0474 0.057 Uiso 1.00 1 c R
H(13) H -0.3618 0.2041 -0.0754 0.057 Uiso 1.00 1 c R
H(14) H -0.4425 0.2594 -0.0509 0.057 Uiso 1.00 1 c R
H(15) H -0.2356 0.2818 -0.0217 0.051 Uiso 1.00 1 c R
H(16) H -0.1818 0.2011 0.0010 0.051 Uiso 1.00 1 c R
H(17) H -0.1907 0.2693 0.0477 0.051 Uiso 1.00 1 c R
H(18) H -0.2509 0.1189 0.0683 0.050 Uiso 1.00 1 c R
H(19) H -0.3258 0.0896 0.0091 0.050 Uiso 1.00 1 c R
H(20) H -0.3727 0.1138 0.0666 0.050 Uiso 1.00 1 c R
H(21) H 0.0922 0.5759 0.0566 0.033 Uiso 1.00 1 c R
H(22) H -0.0426 0.5879 -0.0550 0.049 Uiso 1.00 1 c R
H(23) H 0.0099 0.6577 -0.0138 0.049 Uiso 1.00 1 c R
H(24) H -0.0889 0.6141 0.0022 0.049 Uiso 1.00 1 c R
H(25) H 0.4737 -0.0722 0.1842 0.037 Uiso 1.00 1 c R
H(26) H 0.5578 0.0417 0.1501 0.042 Uiso 1.00 1 c R
H(27) H 0.4584 0.1543 0.1182 0.036 Uiso 1.00 1 c R
H(28) H 0.3015 -0.1050 0.3023 0.045 Uiso 1.00 1 c R
H(29) H 0.1859 -0.1232 0.2696 0.045 Uiso 1.00 1 c R
H(30) H 0.2258 -0.0351 0.2769 0.045 Uiso 1.00 1 c R
H(31) H 0.3487 -0.1946 0.1763 0.053 Uiso 1.00 1 c R
H(32) H 0.3398 -0.2028 0.2452 0.053 Uiso 1.00 1 c R
H(33) H 0.4286 -0.1498 0.2264 0.053 Uiso 1.00 1 c R
H(34) H 0.1232 -0.0840 0.1679 0.054 Uiso 1.00 1 c R
H(35) H 0.1704 -0.1666 0.1546 0.054 Uiso 1.00 1 c R
H(36) H 0.1971 -0.0908 0.1196 0.054 Uiso 1.00 1 c R
H(37) H 0.5517 0.0427 0.3067 0.031 Uiso 1.00 1 c R
H(38) H 0.6559 -0.0031 0.4224 0.048 Uiso 1.00 1 c R
H(39) H 0.6577 -0.0466 0.3605 0.048 Uiso 1.00 1 c R
H(40) H 0.5598 -0.0554 0.3926 0.048 Uiso 1.00 1 c R
H(41) H 0.1686 0.6818 0.1787 0.042 Uiso 1.00 1 c R
H(42) H 0.3488 0.6435 0.1747 0.046 Uiso 1.00 1 c R
H(43) H 0.4102 0.5213 0.2163 0.046 Uiso 1.00 1 c R
H(44) H -0.0328 0.6901 0.1474 0.052 Uiso 1.00 1 c R
H(45) H -0.1210 0.6337 0.1629 0.052 Uiso 1.00 1 c R
H(46) H -0.0288 0.5989 0.1338 0.052 Uiso 1.00 1 c R
H(47) H -0.0966 0.5406 0.2349 0.037 Uiso 1.00 1 c R
H(48) H -0.0951 0.6112 0.2809 0.037 Uiso 1.00 1 c R
H(49) H -0.0086 0.5448 0.2933 0.037 Uiso 1.00 1 c R
H(50) H 0.0437 0.6965 0.3032 0.048 Uiso 1.00 1 c R
H(51) H -0.0202 0.7398 0.2460 0.048 Uiso 1.00 1 c R
H(52) H 0.1019 0.7285 0.2522 0.048 Uiso 1.00 1 c R
H(53) H -0.2102 -0.1826 0.1593 0.041 Uiso 1.00 1 c R
H(54) H -0.4053 -0.1536 0.0864 0.060 Uiso 1.00 1 c R
H(55) H -0.3328 -0.2279 0.0841 0.060 Uiso 1.00 1 c R
H(56) H -0.3079 -0.1479 0.0536 0.060 Uiso 1.00 1 c R
H(57) H 0.0620 0.1771 0.6194 0.047 Uiso 1.00 1 c R
H(58) H -0.0994 0.1050 0.6004 0.052 Uiso 1.00 1 c R
H(59) H -0.1716 0.0669 0.5011 0.043 Uiso 1.00 1 c R
H(60) H 0.2298 0.2811 0.4736 0.046 Uiso 1.00 1 c R
H(61) H 0.2566 0.3302 0.5342 0.046 Uiso 1.00 1 c R
H(62) H 0.1388 0.3180 0.5027 0.046 Uiso 1.00 1 c R
H(63) H 0.3112 0.1258 0.5737 0.050 Uiso 1.00 1 c R
H(64) H 0.3456 0.1840 0.5261 0.050 Uiso 1.00 1 c R
H(65) H 0.2570 0.1209 0.5050 0.050 Uiso 1.00 1 c R
H(66) H 0.2070 0.2955 0.6217 0.066 Uiso 1.00 1 c R
H(67) H 0.3054 0.2391 0.6315 0.066 Uiso 1.00 1 c R
H(68) H 0.1958 0.2071 0.6418 0.066 Uiso 1.00 1 c R
H(69) H -0.1709 0.2652 0.3398 0.024 Uiso 1.00 1 c R
H(70) H -0.0945 0.4144 0.3117 0.022 Uiso 1.00 1 c R
H(71) H -0.0030 0.3098 0.4058 0.026 Uiso 1.00 1 c R
H(72) H -0.1048 0.4552 0.4202 0.033 Uiso 1.00 1 c R
H(73) H -0.1911 0.3014 0.4334 0.030 Uiso 1.00 1 c R
H(74) H -0.3399 0.3707 0.4536 0.043 Uiso 1.00 1 c R
H(75) H -0.2814 0.4512 0.4475 0.043 Uiso 1.00 1 c R
H(76) H -0.3703 0.3435 0.2623 0.030 Uiso 1.00 1 c R
H(77) H -0.1761 0.1051 0.2768 0.029 Uiso 1.00 1 c R
H(78) H 0.0023 0.0163 0.2630 0.020 Uiso 1.00 1 c R
H(79) H -0.1614 0.0799 0.1731 0.029 Uiso 1.00 1 c R
H(80) H -0.1065 -0.0798 0.2071 0.026 Uiso 1.00 1 c R
H(81) H -0.2880 0.0039 0.2289 0.031 Uiso 1.00 1 c R
H(82) H -0.1648 0.0575 0.3986 0.029 Uiso 1.00 1 c R
H(83) H -0.3249 -0.1120 0.2783 0.044 Uiso 1.00 1 c R
H(84) H -0.2217 -0.1507 0.2636 0.044 Uiso 1.00 1 c R
H(85) H 0.3422 0.3003 0.3751 0.027 Uiso 1.00 1 c R
H(86) H 0.2520 0.2099 0.2719 0.023 Uiso 1.00 1 c R
H(87) H 0.3097 0.1555 0.3926 0.024 Uiso 1.00 1 c R
H(88) H 0.4041 0.1219 0.2902 0.026 Uiso 1.00 1 c R
H(89) H 0.4885 0.2171 0.3925 0.027 Uiso 1.00 1 c R
H(90) H 0.6349 0.2348 0.3450 0.033 Uiso 1.00 1 c R
H(91) H 0.5799 0.1839 0.2894 0.033 Uiso 1.00 1 c R
H(92) H 0.3968 0.4079 0.2720 0.033 Uiso 1.00 1 c R
H(93) H 0.0655 0.2559 0.0677 0.019 Uiso 1.00 1 c R
H(94) H -0.0693 0.3545 0.0860 0.023 Uiso 1.00 1 c R
H(95) H 0.0974 0.4632 0.1182 0.026 Uiso 1.00 1 c R
H(96) H 0.0660 0.3651 0.0140 0.025 Uiso 1.00 1 c R
H(97) H 0.3065 0.2276 0.1063 0.025 Uiso 1.00 1 c R
H(98) H 0.2183 0.4249 -0.0102 0.033 Uiso 1.00 1 c R
H(99) H 0.2296 0.4767 0.0491 0.033 Uiso 1.00 1 c R

loop_
_atom_site_aniso_label
_atom_site_aniso_U_11
_atom_site_aniso_U_22
_atom_site_aniso_U_33
_atom_site_aniso_U_12
_atom_site_aniso_U_13
_atom_site_aniso_U_23
Cu(1) 0.0158(5) 0.0227(6) 0.0200(5) 0.0003(4) 0.0054(4) 0.0006(4)
Cu(2) 0.0185(5) 0.0167(5) 0.0182(5) -0.0012(5) 0.0064(4) 0.0019(5)
Cu(3) 0.0169(5) 0.0182(5) 0.0230(5) -0.0021(4) 0.0059(4) 0.0006(4)
Cu(4) 0.0171(4) 0.0198(5) 0.0177(5) -0.0039(5) 0.0049(3) 0.0001(5)
Cl(1) 0.107(3) 0.061(2) 0.053(2) 0.031(2) -0.005(2) -0.0062(18)
Cl(2) 0.084(3) 0.074(3) 0.176(5) 0.015(2) 0.062(3) -0.013(3)
Cl(3) 0.124(4) 0.110(4) 0.055(2) -0.037(3) 0.011(2) 0.001(2)
Cl(4) 0.093(3) 0.075(3) 0.190(6) 0.003(3) -0.004(4) -0.048(4)
Cl(5) 0.228(10) 0.169(8) 0.167(8) 0.058(8) 0.038(7) -0.009(7)
Cl(6) 0.258(11) 0.103(6) 0.208(9) 0.004(6) -0.026(8) -0.009(5)
O(1) 0.014(3) 0.034(3) 0.024(3) 0.003(2) 0.000(2) -0.006(2)
O(2) 0.020(3) 0.023(3) 0.025(3) -0.001(2) 0.009(2) -0.003(2)
O(3) 0.029(3) 0.039(4) 0.024(3) -0.014(3) 0.010(3) -0.013(3)
O(4) 0.032(3) 0.040(4) 0.022(3) -0.008(3) 0.010(2) -0.010(3)
O(5) 0.019(3) 0.029(3) 0.026(3) -0.001(2) 0.011(2) -0.007(3)
O(6) 0.040(4) 0.051(5) 0.033(4) -0.020(3) 0.016(3) -0.009(3)
O(7) 0.022(3) 0.014(3) 0.026(3) -0.003(2) 0.003(2) 0.002(2)
O(8) 0.023(3) 0.017(3) 0.031(3) 0.001(2) 0.013(2) 0.004(2)
O(9) 0.024(3) 0.027(3) 0.021(3) 0.007(2) 0.010(2) 0.000(2)
O(10) 0.029(3) 0.024(3) 0.026(3) 0.008(3) 0.012(2) 0.010(2)
O(11) 0.022(3) 0.015(3) 0.024(3) 0.001(2) 0.005(2) 0.005(2)
O(12) 0.031(3) 0.030(3) 0.022(3) 0.002(3) 0.009(2) 0.010(2)
O(13) 0.020(3) 0.020(3) 0.028(3) 0.003(2) 0.004(2) 0.003(2)
O(14) 0.018(3) 0.022(3) 0.031(3) 0.003(2) 0.008(2) 0.002(2)
O(15) 0.021(3) 0.022(3) 0.029(3) -0.003(2) 0.008(2) 0.001(2)
O(16) 0.024(3) 0.035(4) 0.034(3) 0.001(3) 0.012(3) 0.009(3)
O(17) 0.017(3) 0.027(3) 0.038(3) -0.004(2) 0.009(2) 0.005(3)
O(18) 0.022(3) 0.028(3) 0.042(4) -0.001(3) -0.002(3) 0.002(3)
O(19) 0.028(3) 0.032(4) 0.014(2) -0.006(3) 0.004(2) 0.000(2)
O(20) 0.020(3) 0.019(3) 0.020(3) -0.009(2) 0.005(2) 0.000(2)
O(21) 0.030(3) 0.041(4) 0.020(3) -0.011(3) 0.010(2) -0.001(3)
O(22) 0.032(3) 0.033(4) 0.025(3) -0.014(3) 0.001(3) -0.001(3)
O(23) 0.025(3) 0.022(3) 0.021(3) -0.012(2) 0.005(2) 0.001(2)
O(24) 0.031(3) 0.044(4) 0.037(4) -0.023(3) 0.003(3) -0.003(3)
N(1) 0.016(3) 0.032(4) 0.019(3) -0.007(3) 0.009(3) -0.004(3)
N(2) 0.022(3) 0.014(3) 0.021(3) 0.001(3) 0.007(3) -0.001(3)
N(3) 0.020(3) 0.020(4) 0.021(3) -0.000(3) 0.001(2) 0.000(3)
N(4) 0.020(3) 0.026(4) 0.021(3) -0.005(3) 0.008(3) 0.004(3)

loop_
_atom_type_symbol
_atom_type_description
_atom_type_scat_dispersion_real
_atom_type_scat_dispersion_imag
_atom_type_scat_source
C C 0.003 0.002
;
International Tables for Crystallography
(1992, Vol. C, Tables 4.2.6.8 and 6.1.1.4)
;
H H 0.000 0.000
;
International Tables for Crystallography
(1992, Vol. C, Table 6.1.1.4)
;
Cu Cu 0.320 1.265
;
International Tables for Crystallography
(1992, Vol. C, Tables 4.2.6.8 and 6.1.1.4)
;
N N 0.006 0.003
;
International Tables for Crystallography
(1992, Vol. C, Tables 4.2.6.8 and 6.1.1.4)
;
O O 0.011 0.006
;
International Tables for Crystallography
(1992, Vol. C, Tables 4.2.6.8 and 6.1.1.4)
;
Cl Cl 0.148 0.159
;
International Tables for Crystallography
(1992, Vol. C, Tables 4.2.6.8 and 6.1.1.4)
;

loop_
_geom_angle_atom_site_label_1
_geom_angle_atom_site_label_2
_geom_angle_atom_site_label_3
_geom_angle
O(1) Cu(1) O(2) 173.2(2)
O(1) Cu(1) O(8) 92.9(2)
O(1) Cu(1) N(1) 90.1(2)
O(2) Cu(1) O(8) 93.9(2)
O(2) Cu(1) N(1) 83.2(2)
O(8) Cu(1) N(1) 174.9(3)
O(7) Cu(2) O(8) 175.0(2)
O(7) Cu(2) O(20) 97.0(2)
O(7) Cu(2) N(2) 91.8(3)
O(8) Cu(2) O(20) 85.5(2)
O(8) Cu(2) N(2) 84.8(3)
O(20) Cu(2) N(2) 165.1(2)
O(2) Cu(3) O(13) 93.4(2)
O(2) Cu(3) O(14) 86.9(2)
O(2) Cu(3) N(3) 167.9(3)
O(13) Cu(3) O(14) 171.7(2)
O(13) Cu(3) N(3) 93.3(3)
O(14) Cu(3) N(3) 85.0(3)
O(14) Cu(4) O(19) 91.2(2)
O(14) Cu(4) O(20) 95.0(2)
O(14) Cu(4) N(4) 166.9(3)
O(19) Cu(4) O(20) 172.9(2)
O(19) Cu(4) N(4) 91.3(3)
O(20) Cu(4) N(4) 83.5(2)
Cu(1) O(1) C(11) 127.1(6)
Cu(1) O(2) Cu(3) 129.7(3)
Cu(1) O(2) C(2) 111.7(4)
Cu(3) O(2) C(2) 113.6(5)
C(4) O(4) C(7) 112.5(7)
C(1) O(5) C(5) 107.2(6)
C(6) O(6) C(7) 112.4(8)
Cu(2) O(7) C(30) 128.7(6)
Cu(1) O(8) Cu(2) 128.3(3)
Cu(1) O(8) C(21) 117.2(5)
Cu(2) O(8) C(21) 109.1(5)
C(23) O(10) C(26) 110.6(7)
C(20) O(11) C(24) 106.8(6)
C(25) O(12) C(26) 111.9(7)
Cu(3) O(13) C(49) 127.4(5)
Cu(3) O(14) Cu(4) 127.7(3)
Cu(3) O(14) C(40) 110.0(5)
Cu(4) O(14) C(40) 119.3(5)
C(42) O(16) C(45) 109.6(7)
C(39) O(17) C(43) 108.0(7)
C(44) O(18) C(45) 112.4(7)
Cu(4) O(19) C(68) 130.7(5)
Cu(2) O(20) Cu(4) 125.5(3)
Cu(2) O(20) C(59) 118.8(5)
Cu(4) O(20) C(59) 106.8(5)
C(61) O(22) C(64) 108.8(7)
C(58) O(23) C(62) 109.3(7)
C(63) O(24) C(64) 110.5(7)
Cu(1) N(1) C(1) 111.0(5)
Cu(1) N(1) C(9) 125.7(6)
C(1) N(1) C(9) 122.6(8)
Cu(2) N(2) C(20) 110.9(5)
Cu(2) N(2) C(28) 125.7(6)
C(20) N(2) C(28) 122.7(8)
Cu(3) N(3) C(39) 110.3(5)
Cu(3) N(3) C(47) 125.5(6)
C(39) N(3) C(47) 123.8(8)
Cu(4) N(4) C(58) 112.6(6)
Cu(4) N(4) C(66) 126.6(6)
C(58) N(4) C(66) 120.5(8)
O(5) C(1) N(1) 114.7(7)
O(5) C(1) C(2) 110.9(7)
N(1) C(1) C(2) 106.7(7)
O(2) C(2) C(1) 107.2(7)
O(2) C(2) C(3) 112.6(6)
C(1) C(2) C(3) 110.0(7)
O(3) C(3) C(2) 105.9(7)
O(3) C(3) C(4) 113.5(8)
C(2) C(3) C(4) 107.6(7)
O(4) C(4) C(3) 110.2(7)
O(4) C(4) C(5) 106.3(8)
C(3) C(4) C(5) 110.5(8)
O(5) C(5) C(4) 111.3(7)
O(5) C(5) C(6) 109.1(7)
C(4) C(5) C(6) 108.1(8)
O(6) C(6) C(5) 106.6(8)
O(4) C(7) O(6) 110.9(8)
O(4) C(7) C(8) 108.8(9)
O(6) C(7) C(8) 105.7(9)
N(1) C(9) C(10) 125.4(9)
C(9) C(10) C(11) 121.9(8)
C(9) C(10) C(15) 118.0(9)
C(11) C(10) C(15) 120.0(8)
O(1) C(11) C(10) 121.8(7)
O(1) C(11) C(12) 120.3(8)
C(10) C(11) C(12) 117.8(8)
C(11) C(12) C(13) 118.3(9)
C(11) C(12) C(16) 121.1(8)
C(13) C(12) C(16) 120.6(8)
C(12) C(13) C(14) 123.9(8)
C(13) C(14) C(15) 119.2(9)
C(10) C(15) C(14) 120.7(10)
C(12) C(16) C(17) 112.6(9)
C(12) C(16) C(18) 110.9(9)
C(12) C(16) C(19) 108.7(9)
C(17) C(16) C(18) 106.4(9)
C(17) C(16) C(19) 108.2(9)
C(18) C(16) C(19) 110.0(9)
O(11) C(20) N(2) 114.4(6)
O(11) C(20) C(21) 111.4(7)
N(2) C(20) C(21) 106.7(7)
O(8) C(21) C(20) 107.4(7)
O(8) C(21) C(22) 112.2(7)
C(20) C(21) C(22) 110.2(7)
O(9) C(22) C(21) 110.1(7)
O(9) C(22) C(23) 113.0(7)
C(21) C(22) C(23) 107.8(7)
O(10) C(23) C(22) 110.9(7)
O(10) C(23) C(24) 108.9(7)
C(22) C(23) C(24) 110.6(7)
O(11) C(24) C(23) 112.6(7)
O(11) C(24) C(25) 109.1(7)
C(23) C(24) C(25) 108.7(8)
O(12) C(25) C(24) 106.8(7)
O(10) C(26) O(12) 111.7(8)
O(10) C(26) C(27) 109.3(8)
O(12) C(26) C(27) 106.6(8)
N(2) C(28) C(29) 125.8(9)
C(28) C(29) C(30) 122.6(8)
C(28) C(29) C(34) 116.1(9)
C(30) C(29) C(34) 120.9(9)
O(7) C(30) C(29) 122.1(8)
O(7) C(30) C(31) 121.3(9)
C(29) C(30) C(31) 116.6(9)
C(30) C(31) C(32) 120.0(9)
C(30) C(31) C(35) 121.5(9)
C(32) C(31) C(35) 118.4(9)
C(31) C(32) C(33) 120.8(10)
C(32) C(33) C(34) 120.1(10)
C(29) C(34) C(33) 120.5(10)
C(31) C(35) C(36) 114.6(9)
C(31) C(35) C(37) 112.7(9)
C(31) C(35) C(38) 107.0(8)
C(36) C(35) C(37) 105.3(9)
C(36) C(35) C(38) 108.3(9)
C(37) C(35) C(38) 108.9(9)
O(17) C(39) N(3) 113.9(7)
O(17) C(39) C(40) 111.1(7)
N(3) C(39) C(40) 105.8(6)
O(14) C(40) C(39) 107.6(7)
O(14) C(40) C(41) 112.9(7)
C(39) C(40) C(41) 111.2(6)
O(15) C(41) C(40) 109.6(6)
O(15) C(41) C(42) 115.8(7)
C(40) C(41) C(42) 105.0(7)
O(16) C(42) C(41) 109.9(7)
O(16) C(42) C(43) 108.2(6)
C(41) C(42) C(43) 109.9(7)
O(17) C(43) C(42) 112.4(6)
O(17) C(43) C(44) 108.3(8)
C(42) C(43) C(44) 107.5(8)
O(18) C(44) C(43) 108.5(8)
O(16) C(45) O(18) 111.7(8)
O(16) C(45) C(46) 108.6(8)
O(18) C(45) C(46) 108.6(7)
N(3) C(47) C(48) 125.0(9)
C(47) C(48) C(49) 123.9(9)
C(47) C(48) C(53) 114.3(9)
C(49) C(48) C(53) 121.7(9)
O(13) C(49) C(48) 122.9(8)
O(13) C(49) C(50) 120.3(8)
C(48) C(49) C(50) 116.8(9)
C(49) C(50) C(51) 119.2(9)
C(49) C(50) C(54) 125.4(9)
C(51) C(50) C(54) 115.4(9)
C(50) C(51) C(52) 123.3(10)
C(51) C(52) C(53) 117.6(11)
C(48) C(53) C(52) 120.9(11)
C(50) C(54) C(55) 111.3(9)
C(50) C(54) C(56) 116.0(8)
C(50) C(54) C(57) 108.9(8)
C(55) C(54) C(56) 106.3(8)
C(55) C(54) C(57) 109.0(8)
C(56) C(54) C(57) 105.1(9)
O(23) C(58) N(4) 112.1(7)
O(23) C(58) C(59) 109.6(7)
N(4) C(58) C(59) 107.4(7)
O(20) C(59) C(58) 107.0(7)
O(20) C(59) C(60) 112.8(7)
C(58) C(59) C(60) 108.4(7)
O(21) C(60) C(59) 108.0(7)
O(21) C(60) C(61) 112.9(8)
C(59) C(60) C(61) 103.9(7)
O(22) C(61) C(60) 110.7(7)
O(22) C(61) C(62) 108.4(7)
C(60) C(61) C(62) 109.4(8)
O(23) C(62) C(61) 110.8(7)
O(23) C(62) C(63) 108.7(8)
C(61) C(62) C(63) 107.0(8)
O(24) C(63) C(62) 108.9(8)
O(22) C(64) O(24) 109.6(9)
O(22) C(64) C(65) 108.3(9)
O(24) C(64) C(65) 105.6(9)
N(4) C(66) C(67) 125.9(9)
C(66) C(67) C(68) 123.3(9)
C(66) C(67) C(72) 115.9(9)
C(68) C(67) C(72) 120.8(8)
O(19) C(68) C(67) 121.2(8)
O(19) C(68) C(69) 121.0(8)
C(67) C(68) C(69) 117.7(8)
C(68) C(69) C(70) 118.2(9)
C(68) C(69) C(73) 119.4(9)
C(70) C(69) C(73) 122.4(9)
C(69) C(70) C(71) 124.1(10)
C(70) C(71) C(72) 119.1(12)
C(67) C(72) C(71) 119.9(10)
C(69) C(73) C(74) 111.9(8)
C(69) C(73) C(75) 109.0(9)
C(69) C(73) C(76) 111.7(10)
C(74) C(73) C(75) 110.7(9)
C(74) C(73) C(76) 106.2(9)
C(75) C(73) C(76) 107.2(9)
Cl(1) C(77) Cl(2) 109.5(7)
Cl(1) C(77) Cl(3) 111.0(8)
Cl(2) C(77) Cl(3) 111.6(9)
Cl(4) C(78) Cl(5) 112.2(17)
Cl(4) C(78) Cl(6) 103.0(15)
Cl(5) C(78) Cl(6) 127.5(19)
N(5) C(80) C(79) 169(2)
N(6) C(81) C(82) 169(2)
C(3) O(3) H(1) 110.8
C(22) O(9) H(2) 109.2
C(41) O(15) H(3) 109.0
C(60) O(21) H(4) 98.5
O(5) C(1) H(69) 108.3
N(1) C(1) H(69) 108.3
C(2) C(1) H(69) 107.7
O(2) C(2) H(70) 109.3
C(1) C(2) H(70) 108.8
C(3) C(2) H(70) 108.9
O(3) C(3) H(71) 110.1
C(2) C(3) H(71) 109.5
C(4) C(3) H(71) 110.0
O(4) C(4) H(72) 110.1
C(3) C(4) H(72) 109.7
C(5) C(4) H(72) 110.0
O(5) C(5) H(73) 109.5
C(4) C(5) H(73) 109.5
C(6) C(5) H(73) 109.2
O(6) C(6) H(74) 110.3
O(6) C(6) H(75) 110.0
C(5) C(6) H(74) 110.5
C(5) C(6) H(75) 109.9
H(74) C(6) H(75) 109.5
O(4) C(7) H(5) 110.4
O(6) C(7) H(5) 110.6
C(8) C(7) H(5) 110.4
C(7) C(8) H(6) 109.2
C(7) C(8) H(7) 109.2
C(7) C(8) H(8) 110.0
H(6) C(8) H(7) 109.5
H(6) C(8) H(8) 109.5
H(7) C(8) H(8) 109.5
N(1) C(9) H(76) 117.1
C(10) C(9) H(76) 117.5
C(12) C(13) H(9) 118.0
C(14) C(13) H(9) 118.1
C(13) C(14) H(10) 120.5
C(15) C(14) H(10) 120.3
C(10) C(15) H(11) 119.6
C(14) C(15) H(11) 119.8
C(16) C(17) H(12) 109.9
C(16) C(17) H(13) 109.4
C(16) C(17) H(14) 109.2
H(12) C(17) H(13) 109.5
H(12) C(17) H(14) 109.5
H(13) C(17) H(14) 109.5
C(16) C(18) H(15) 109.5
C(16) C(18) H(16) 109.4
C(16) C(18) H(17) 109.5
H(15) C(18) H(16) 109.5
H(15) C(18) H(17) 109.5
H(16) C(18) H(17) 109.5
C(16) C(19) H(18) 109.6
C(16) C(19) H(19) 109.5
C(16) C(19) H(20) 109.3
H(18) C(19) H(19) 109.5
H(18) C(19) H(20) 109.5
H(19) C(19) H(20) 109.5
O(11) C(20) H(93) 108.1
N(2) C(20) H(93) 108.0
C(21) C(20) H(93) 108.0
O(9) C(22) H(94) 108.8
C(21) C(22) H(94) 108.7
C(23) C(22) H(94) 108.3
O(10) C(23) H(95) 108.9
C(22) C(23) H(95) 108.8
C(24) C(23) H(95) 108.6
O(11) C(24) H(96) 109.0
C(23) C(24) H(96) 108.6
C(25) C(24) H(96) 108.7
O(12) C(25) H(98) 110.4
O(12) C(25) H(99) 110.0
C(24) C(25) H(98) 110.5
C(24) C(25) H(99) 109.6
H(98) C(25) H(99) 109.5
O(10) C(26) H(21) 109.8
O(12) C(26) H(21) 109.7
C(27) C(26) H(21) 109.6
C(26) C(27) H(22) 109.3
C(26) C(27) H(23) 109.7
C(26) C(27) H(24) 109.4
H(22) C(27) H(23) 109.5
H(22) C(27) H(24) 109.5
H(23) C(27) H(24) 109.5
N(2) C(28) H(97) 117.2
C(29) C(28) H(97) 117.0
C(31) C(32) H(25) 119.6
C(33) C(32) H(25) 119.7
C(32) C(33) H(26) 119.9
C(34) C(33) H(26) 120.0
C(29) C(34) H(27) 119.6
C(33) C(34) H(27) 119.9
C(35) C(36) H(28) 109.6
C(35) C(36) H(29) 109.6
C(35) C(36) H(30) 109.2
H(28) C(36) H(29) 109.5
H(28) C(36) H(30) 109.5
H(29) C(36) H(30) 109.5
C(35) C(37) H(31) 110.0
C(35) C(37) H(32) 109.4
C(35) C(37) H(33) 109.0
H(31) C(37) H(32) 109.5
H(31) C(37) H(33) 109.5
H(32) C(37) H(33) 109.5
C(35) C(38) H(34) 109.5
C(35) C(38) H(35) 109.7
C(35) C(38) H(36) 109.3
H(34) C(38) H(35) 109.5
H(34) C(38) H(36) 109.5
H(35) C(38) H(36) 109.5
O(17) C(39) H(85) 108.6
N(3) C(39) H(85) 108.6
C(40) C(39) H(85) 108.5
O(14) C(40) H(86) 108.3
C(39) C(40) H(86) 108.3
C(41) C(40) H(86) 108.4
O(15) C(41) H(87) 109.0
C(40) C(41) H(87) 108.8
C(42) C(41) H(87) 108.4
O(16) C(42) H(88) 109.8
C(41) C(42) H(88) 109.5
C(43) C(42) H(88) 109.5
O(17) C(43) H(89) 109.8
C(42) C(43) H(89) 109.4
C(44) C(43) H(89) 109.3
O(18) C(44) H(90) 109.8
O(18) C(44) H(91) 109.8
C(43) C(44) H(90) 110.1
C(43) C(44) H(91) 109.1
H(90) C(44) H(91) 109.5
O(16) C(45) H(37) 109.3
O(18) C(45) H(37) 109.3
C(46) C(45) H(37) 109.3
C(45) C(46) H(38) 109.6
C(45) C(46) H(39) 109.6
C(45) C(46) H(40) 109.2
H(38) C(46) H(39) 109.5
H(38) C(46) H(40) 109.5
H(39) C(46) H(40) 109.5
N(3) C(47) H(92) 117.5
C(48) C(47) H(92) 117.6
C(50) C(51) H(41) 118.2
C(52) C(51) H(41) 118.4
C(51) C(52) H(42) 121.0
C(53) C(52) H(42) 121.4
C(48) C(53) H(43) 119.7
C(52) C(53) H(43) 119.5
C(54) C(55) H(44) 109.5
C(54) C(55) H(45) 109.7
C(54) C(55) H(46) 109.3
H(44) C(55) H(45) 109.5
H(44) C(55) H(46) 109.5
H(45) C(55) H(46) 109.5
C(54) C(56) H(47) 109.4
C(54) C(56) H(48) 109.9
C(54) C(56) H(49) 109.1
H(47) C(56) H(48) 109.5
H(47) C(56) H(49) 109.5
H(48) C(56) H(49) 109.5
C(54) C(57) H(50) 109.4
C(54) C(57) H(51) 109.4
C(54) C(57) H(52) 109.6
H(50) C(57) H(51) 109.5
H(50) C(57) H(52) 109.5
H(51) C(57) H(52) 109.5
O(23) C(58) H(77) 109.3
N(4) C(58) H(77) 109.5
C(59) C(58) H(77) 109.0
O(20) C(59) H(78) 109.8
C(58) C(59) H(78) 109.6
C(60) C(59) H(78) 109.2
O(21) C(60) H(79) 110.9
C(59) C(60) H(79) 110.3
C(61) C(60) H(79) 110.6
O(22) C(61) H(80) 109.8
C(60) C(61) H(80) 109.2
C(62) C(61) H(80) 109.2
O(23) C(62) H(81) 110.3
C(61) C(62) H(81) 110.1
C(63) C(62) H(81) 109.9
O(24) C(63) H(83) 109.9
O(24) C(63) H(84) 109.5
C(62) C(63) H(83) 110.0
C(62) C(63) H(84) 109.0
H(83) C(63) H(84) 109.5
O(22) C(64) H(53) 111.1
O(24) C(64) H(53) 110.9
C(65) C(64) H(53) 111.2
C(64) C(65) H(54) 109.5
C(64) C(65) H(55) 109.5
C(64) C(65) H(56) 109.5
H(54) C(65) H(55) 109.5
H(54) C(65) H(56) 109.5
H(55) C(65) H(56) 109.5
N(4) C(66) H(82) 117.1
C(67) C(66) H(82) 117.0
C(69) C(70) H(57) 117.8
C(71) C(70) H(57) 118.1
C(70) C(71) H(58) 120.4
C(72) C(71) H(58) 120.5
C(67) C(72) H(59) 120.2
C(71) C(72) H(59) 119.9
C(73) C(74) H(60) 109.7
C(73) C(74) H(61) 109.3
C(73) C(74) H(62) 109.4
H(60) C(74) H(61) 109.5
H(60) C(74) H(62) 109.5
H(61) C(74) H(62) 109.5
C(73) C(75) H(63) 109.6
C(73) C(75) H(64) 109.6
C(73) C(75) H(65) 109.2
H(63) C(75) H(64) 109.5
H(63) C(75) H(65) 109.5
H(64) C(75) H(65) 109.5
C(73) C(76) H(66) 108.9
C(73) C(76) H(67) 110.2
C(73) C(76) H(68) 109.3
H(66) C(76) H(67) 109.5
H(66) C(76) H(68) 109.5
H(67) C(76) H(68) 109.5

loop_
_geom_bond_atom_site_label_1
_geom_bond_atom_site_label_2
_geom_bond_distance
Cu(1) O(1) 1.920(6)
Cu(1) O(2) 1.977(6)
Cu(1) O(8) 1.935(7)
Cu(1) N(1) 1.943(8)
Cu(2) O(7) 1.938(6)
Cu(2) O(8) 1.951(6)
Cu(2) O(20) 1.929(6)
Cu(2) N(2) 1.945(8)
Cu(3) O(2) 1.930(6)
Cu(3) O(13) 1.939(6)
Cu(3) O(14) 1.940(6)
Cu(3) N(3) 1.952(7)
Cu(4) O(14) 1.934(6)
Cu(4) O(19) 1.918(5)
Cu(4) O(20) 1.991(6)
Cu(4) N(4) 1.925(8)
Cl(1) C(77) 1.763(15)
Cl(2) C(77) 1.733(16)
Cl(3) C(77) 1.735(16)
Cl(4) C(78) 2.09(3)
Cl(5) C(78) 1.52(2)
Cl(6) C(78) 1.60(3)
O(1) C(11) 1.295(10)
O(2) C(2) 1.396(11)
O(3) C(3) 1.410(12)
O(4) C(4) 1.434(11)
O(4) C(7) 1.405(14)
O(5) C(1) 1.422(12)
O(5) C(5) 1.452(10)
O(6) C(6) 1.453(12)
O(6) C(7) 1.442(13)
O(7) C(30) 1.317(12)
O(8) C(21) 1.420(12)
O(9) C(22) 1.443(11)
O(10) C(23) 1.424(11)
O(10) C(26) 1.393(12)
O(11) C(20) 1.423(11)
O(11) C(24) 1.422(10)
O(12) C(25) 1.454(12)
O(12) C(26) 1.428(13)
O(13) C(49) 1.303(12)
O(14) C(40) 1.401(11)
O(15) C(41) 1.422(10)
O(16) C(42) 1.420(11)
O(16) C(45) 1.404(12)
O(17) C(39) 1.432(11)
O(17) C(43) 1.441(11)
O(18) C(44) 1.434(12)
O(18) C(45) 1.408(12)
O(19) C(68) 1.281(11)
O(20) C(59) 1.418(10)
O(21) C(60) 1.433(13)
O(22) C(61) 1.419(10)
O(22) C(64) 1.439(14)
O(23) C(58) 1.443(12)
O(23) C(62) 1.426(11)
O(24) C(63) 1.453(13)
O(24) C(64) 1.427(14)
N(1) C(1) 1.432(11)
N(1) C(9) 1.288(11)
N(2) C(20) 1.434(11)
N(2) C(28) 1.304(12)
N(3) C(39) 1.453(12)
N(3) C(47) 1.282(13)
N(4) C(58) 1.438(11)
N(4) C(66) 1.293(13)
N(5) C(80) 1.04(2)
N(6) C(81) 1.06(2)
C(1) C(2) 1.524(12)
C(2) C(3) 1.525(11)
C(3) C(4) 1.505(14)
C(4) C(5) 1.544(13)
C(5) C(6) 1.502(15)
C(7) C(8) 1.501(16)
C(9) C(10) 1.421(13)
C(10) C(11) 1.462(14)
C(10) C(15) 1.414(13)
C(11) C(12) 1.426(12)
C(12) C(13) 1.399(13)
C(12) C(16) 1.539(15)
C(13) C(14) 1.382(16)
C(14) C(15) 1.376(14)
C(16) C(17) 1.558(15)
C(16) C(18) 1.517(17)
C(16) C(19) 1.512(16)
C(20) C(21) 1.527(13)
C(21) C(22) 1.506(12)
C(22) C(23) 1.523(13)
C(23) C(24) 1.526(14)
C(24) C(25) 1.523(14)
C(26) C(27) 1.501(15)
C(28) C(29) 1.425(13)
C(29) C(30) 1.441(14)
C(29) C(34) 1.382(14)
C(30) C(31) 1.434(14)
C(31) C(32) 1.362(15)
C(31) C(35) 1.542(15)
C(32) C(33) 1.422(16)
C(33) C(34) 1.351(15)
C(35) C(36) 1.509(16)
C(35) C(37) 1.536(16)
C(35) C(38) 1.565(14)
C(39) C(40) 1.542(13)
C(40) C(41) 1.518(12)
C(41) C(42) 1.534(13)
C(42) C(43) 1.533(13)
C(43) C(44) 1.519(14)
C(45) C(46) 1.522(15)
C(47) C(48) 1.453(14)
C(48) C(49) 1.424(13)
C(48) C(53) 1.420(16)
C(49) C(50) 1.446(14)
C(50) C(51) 1.350(16)
C(50) C(54) 1.548(14)
C(51) C(52) 1.462(16)
C(52) C(53) 1.348(16)
C(54) C(55) 1.548(14)
C(54) C(56) 1.540(16)
C(54) C(57) 1.545(16)
C(58) C(59) 1.500(14)
C(59) C(60) 1.534(12)
C(60) C(61) 1.532(14)
C(61) C(62) 1.540(14)
C(62) C(63) 1.486(15)
C(64) C(65) 1.495(15)
C(66) C(67) 1.408(13)
C(67) C(68) 1.447(13)
C(67) C(72) 1.424(16)
C(68) C(69) 1.443(13)
C(69) C(70) 1.354(16)
C(69) C(73) 1.523(14)
C(70) C(71) 1.428(17)
C(71) C(72) 1.353(16)
C(73) C(74) 1.542(16)
C(73) C(75) 1.539(17)
C(73) C(76) 1.548(17)
C(79) C(80) 1.49(4)
C(81) C(82) 1.54(3)
O(3) H(1) 0.915
O(9) H(2) 0.979
O(15) H(3) 1.004
O(21) H(4) 1.099
C(1) H(69) 0.950
C(2) H(70) 0.950
C(3) H(71) 0.950
C(4) H(72) 0.950
C(5) H(73) 0.950
C(6) H(74) 0.950
C(6) H(75) 0.950
C(7) H(5) 0.950
C(8) H(6) 0.950
C(8) H(7) 0.950
C(8) H(8) 0.950
C(9) H(76) 0.950
C(13) H(9) 0.950
C(14) H(10) 0.950
C(15) H(11) 0.950
C(17) H(12) 0.950
C(17) H(13) 0.950
C(17) H(14) 0.950
C(18) H(15) 0.950
C(18) H(16) 0.950
C(18) H(17) 0.950
C(19) H(18) 0.950
C(19) H(19) 0.950
C(19) H(20) 0.950
C(20) H(93) 0.950
C(22) H(94) 0.950
C(23) H(95) 0.950
C(24) H(96) 0.950
C(25) H(98) 0.950
C(25) H(99) 0.950
C(26) H(21) 0.950
C(27) H(22) 0.950
C(27) H(23) 0.950
C(27) H(24) 0.950
C(28) H(97) 0.950
C(32) H(25) 0.950
C(33) H(26) 0.950
C(34) H(27) 0.950
C(36) H(28) 0.950
C(36) H(29) 0.950
C(36) H(30) 0.950
C(37) H(31) 0.950
C(37) H(32) 0.950
C(37) H(33) 0.950
C(38) H(34) 0.950
C(38) H(35) 0.950
C(38) H(36) 0.950
C(39) H(85) 0.950
C(40) H(86) 0.950
C(41) H(87) 0.950
C(42) H(88) 0.950
C(43) H(89) 0.950
C(44) H(90) 0.950
C(44) H(91) 0.950
C(45) H(37) 0.950
C(46) H(38) 0.950
C(46) H(39) 0.950
C(46) H(40) 0.950
C(47) H(92) 0.950
C(51) H(41) 0.950
C(52) H(42) 0.950
C(53) H(43) 0.950
C(55) H(44) 0.950
C(55) H(45) 0.950
C(55) H(46) 0.950
C(56) H(47) 0.950
C(56) H(48) 0.950
C(56) H(49) 0.950
C(57) H(50) 0.950
C(57) H(51) 0.950
C(57) H(52) 0.950
C(58) H(77) 0.950
C(59) H(78) 0.950
C(60) H(79) 0.950
C(61) H(80) 0.950
C(62) H(81) 0.950
C(63) H(83) 0.950
C(63) H(84) 0.950
C(64) H(53) 0.950
C(65) H(54) 0.950
C(65) H(55) 0.950
C(65) H(56) 0.950
C(66) H(82) 0.950
C(70) H(57) 0.950
C(71) H(58) 0.950
C(72) H(59) 0.950
C(74) H(60) 0.950
C(74) H(61) 0.950
C(74) H(62) 0.950
C(75) H(63) 0.950
C(75) H(64) 0.950
C(75) H(65) 0.950
C(76) H(66) 0.950
C(76) H(67) 0.950
C(76) H(68) 0.950
